data_4127144
loop_
_publ_author_name
'Paul, Mithun'
'Chakraborty, Shaunak'
'Desiraju, Gautam R.'

_publ_section_title
;
 Six-component Molecular Solids, ABC[D1-(x+y)ExFy]2.
;
_journal_name_full 'Journal of the American Chemical Society'
_journal_paper_doi 10.1021/jacs.7b12501
_journal_year 2018
_chemical_formula_moiety 'C14 H10, C8 H12 N2, C6 H5 Cl O2'
_chemical_formula_sum 'C28 H27 Cl N2 O2'
_chemical_formula_weight 458.96
_chemical_name_systematic
;
 ?
;
_space_group_crystal_system monoclinic
_space_group_IT_number 14
_space_group_name_Hall '-P 2ybc'
_space_group_name_H-M_alt 'P 1 21/c 1'
_symmetry_space_group_name_Hall '-P 2ybc'
_symmetry_space_group_name_H-M 'P 1 21/c 1'
_atom_sites_solution_hydrogens geom
_audit_creation_method SHELXL-2013
_cell_angle_alpha 90
_cell_angle_beta 92.270(11)
_cell_angle_gamma 90
_cell_formula_units_Z 4
_cell_length_a 7.613(5)
_cell_length_b 24.219(17)
_cell_length_c 13.079(9)
_cell_measurement_reflns_used 5928
_cell_measurement_temperature 293(2)
_cell_measurement_theta_max 33.8
_cell_measurement_theta_min 1.7
_cell_volume 2410(3)
_computing_structure_refinement 'SHELXL-2013 (Sheldrick, 2013)'
_diffrn_ambient_temperature 293(2)
_diffrn_measured_fraction_theta_full 0.973
_diffrn_measured_fraction_theta_max 0.998
_diffrn_measurement_device_type CCD
_diffrn_radiation_type MoK\a
_diffrn_radiation_wavelength 0.71073
_diffrn_reflns_av_R_equivalents 0.2532
_diffrn_reflns_av_unetI/netI 0.1355
_diffrn_reflns_Laue_measured_fraction_full 0.973
_diffrn_reflns_Laue_measured_fraction_max 0.998
_diffrn_reflns_limit_h_max 9
_diffrn_reflns_limit_h_min -9
_diffrn_reflns_limit_k_max 28
_diffrn_reflns_limit_k_min -28
_diffrn_reflns_limit_l_max 15
_diffrn_reflns_limit_l_min -15
_diffrn_reflns_number 18556
_diffrn_reflns_point_group_measured_fraction_full 0.973
_diffrn_reflns_point_group_measured_fraction_max 0.998
_diffrn_reflns_theta_full 25.242
_diffrn_reflns_theta_max 24.998
_diffrn_reflns_theta_min 1.682
_exptl_absorpt_coefficient_mu 0.186
_exptl_crystal_density_diffrn 1.265
_exptl_crystal_description Block
_exptl_crystal_F_000 968
_exptl_crystal_size_max 0.690
_exptl_crystal_size_mid 0.220
_exptl_crystal_size_min 0.180
_refine_diff_density_max 0.431
_refine_diff_density_min -0.480
_refine_diff_density_rms 0.113
_refine_ls_extinction_method none
_refine_ls_goodness_of_fit_ref 1.125
_refine_ls_hydrogen_treatment constr
_refine_ls_matrix_type full
_refine_ls_number_parameters 300
_refine_ls_number_reflns 4235
_refine_ls_number_restraints 0
_refine_ls_restrained_S_all 1.125
_refine_ls_R_factor_all 0.1097
_refine_ls_R_factor_gt 0.0992
_refine_ls_shift/su_max 0.001
_refine_ls_shift/su_mean 0.000
_refine_ls_structure_factor_coef Fsqd
_refine_ls_weighting_details
;
 w=1/[\s^2^(Fo^2^)+(0.1306P)^2^+0.6190P]
 where P=(Fo^2^+2Fc^2^)/3
;
_refine_ls_weighting_scheme calc
_refine_ls_wR_factor_gt 0.2655
_refine_ls_wR_factor_ref 0.2840
_reflns_Friedel_coverage 0.000
_reflns_number_gt 3612
_reflns_number_total 4235
_reflns_threshold_expression 'I > 2\s(I)'
_cod_data_source_file ja7b12501_si_003.cif
_cod_data_source_block T4
_cod_database_code 4127144
_shelx_space_group_comment
;
The symmetry employed for this shelxl refinement is uniquely defined
by the following loop, which should always be used as a source of
symmetry information in preference to the above space-group names.
They are only intended as comments.
;
_shelx_estimated_absorpt_t_min 0.882
_shelx_estimated_absorpt_t_max 0.967
_shelxl_version_number 2013-2

loop_
_space_group_symop_operation_xyz
'x, y, z'
'-x, y+1/2, -z+1/2'
'-x, -y, -z'
'x, -y-1/2, z-1/2'

loop_
_atom_site_label
_atom_site_type_symbol
_atom_site_fract_x
_atom_site_fract_y
_atom_site_fract_z
_atom_site_U_iso_or_equiv
_atom_site_adp_type
_atom_site_occupancy
_atom_site_site_symmetry_order
_atom_site_calc_flag
_atom_site_refinement_flags_posn
_atom_site_refinement_flags_adp
Cl1 Cl 0.39623(11) 0.61201(3) 0.68012(7) 0.0565(4) Uani 1 1 d . .
N1 N -0.1030(4) 0.32132(10) 0.75150(19) 0.0444(6) Uani 1 1 d . .
C1 C 0.1868(4) 0.62230(12) 0.7229(2) 0.0413(7) Uani 1 1 d . .
O1 O 0.2425(3) 0.71788(9) 0.7237(2) 0.0616(7) Uani 1 1 d . .
H1 H 0.1941 0.7475 0.7340 0.092 Uiso 1 1 calc R U
C6 C 0.1291(4) 0.67612(11) 0.7409(2) 0.0431(7) Uani 1 1 d . .
C26 C -0.1418(4) 0.35104(12) 0.6663(2) 0.0425(7) Uani 1 1 d . .
C23 C -0.0364(4) 0.34736(13) 0.8355(2) 0.0451(7) Uani 1 1 d . .
N2 N -0.0482(4) 0.43357(10) 0.7504(2) 0.0493(7) Uani 1 1 d . .
C22 C -0.0088(4) 0.40390(13) 0.8348(2) 0.0463(7) Uani 1 1 d . .
C27 C -0.1146(4) 0.40798(14) 0.6661(2) 0.0476(8) Uani 1 1 d . .
C2 C 0.0796(4) 0.57675(12) 0.7404(2) 0.0464(7) Uani 1 1 d . .
C11 C 0.4776(5) 0.34117(17) 0.8522(3) 0.0569(9) Uani 1 1 d . .
C25 C -0.2114(6) 0.31986(16) 0.5737(3) 0.0610(9) Uani 1 1 d . .
H25A H -0.2199 0.2813 0.5900 0.092 Uiso 1 1 calc R U
H25B H -0.1331 0.3247 0.5187 0.092 Uiso 1 1 calc R U
H25C H -0.3257 0.3337 0.5534 0.092 Uiso 1 1 calc R U
C20 C 0.4159(5) 0.31124(17) 0.7663(3) 0.0597(9) Uani 1 1 d . .
H20 H 0.4077 0.2730 0.7699 0.072 Uiso 1 1 calc R U
C3 C -0.0886(5) 0.58576(15) 0.7765(2) 0.0547(8) Uani 1 1 d . .
H3 H -0.1617 0.5560 0.7890 0.066 Uiso 1 1 calc R U
O2 O 0.1465(4) 0.52652(9) 0.7212(2) 0.0721(8) Uani 1 1 d . .
H2 H 0.0752 0.5027 0.7359 0.108 Uiso 1 1 calc R U
C19 C 0.3665(4) 0.33832(17) 0.6751(2) 0.0551(9) Uani 1 1 d . .
C5 C -0.0397(5) 0.68392(14) 0.7758(3) 0.0522(8) Uani 1 1 d . .
H5 H -0.0808 0.7194 0.7873 0.063 Uiso 1 1 calc R U
C12 C 0.4950(5) 0.39940(16) 0.8465(3) 0.0579(9) Uani 1 1 d . .
C14 C 0.3827(5) 0.39689(17) 0.6691(3) 0.0574(9) Uani 1 1 d . .
C4 C -0.1459(5) 0.63895(16) 0.7935(3) 0.0572(9) Uani 1 1 d . .
H4 H -0.2580 0.6446 0.8172 0.069 Uiso 1 1 calc R U
C24 C 0.0064(6) 0.31186(16) 0.9282(3) 0.0661(10) Uani 1 1 d . .
H24A H -0.0221 0.2741 0.9127 0.099 Uiso 1 1 calc R U
H24B H -0.0609 0.3241 0.9844 0.099 Uiso 1 1 calc R U
H24C H 0.1295 0.3148 0.9463 0.099 Uiso 1 1 calc R U
C13 C 0.4485(5) 0.42636(17) 0.7542(3) 0.0605(9) Uani 1 1 d . .
H13 H 0.4619 0.4644 0.7496 0.073 Uiso 1 1 calc R U
C28 C -0.1595(6) 0.44353(17) 0.5743(3) 0.0712(11) Uani 1 1 d . .
H28A H -0.1314 0.4813 0.5900 0.107 Uiso 1 1 calc R U
H28B H -0.2828 0.4404 0.5568 0.107 Uiso 1 1 calc R U
H28C H -0.0930 0.4315 0.5176 0.107 Uiso 1 1 calc R U
C7 C 0.5593(6) 0.4295(2) 0.9357(3) 0.0741(11) Uani 1 1 d . .
H7 H 0.5759 0.4675 0.9323 0.089 Uiso 1 1 calc R U
C21 C 0.0637(6) 0.43462(17) 0.9275(3) 0.0723(11) Uani 1 1 d . .
H21A H 0.0730 0.4732 0.9116 0.108 Uiso 1 1 calc R U
H21B H 0.1779 0.4204 0.9469 0.108 Uiso 1 1 calc R U
H21C H -0.0137 0.4299 0.9831 0.108 Uiso 1 1 calc R U
C15 C 0.3331(6) 0.4245(2) 0.5750(3) 0.0747(12) Uani 1 1 d . .
H15 H 0.3415 0.4627 0.5702 0.090 Uiso 1 1 calc R U
C18 C 0.3024(6) 0.3088(2) 0.5858(3) 0.0720(11) Uani 1 1 d . .
H18 H 0.2919 0.2706 0.5883 0.086 Uiso 1 1 calc R U
C10 C 0.5227(6) 0.3139(2) 0.9477(3) 0.0729(11) Uani 1 1 d . .
H10 H 0.5143 0.2757 0.9526 0.087 Uiso 1 1 calc R U
C8 C 0.5956(6) 0.4018(2) 1.0254(3) 0.0842(14) Uani 1 1 d . .
H8 H 0.6326 0.4214 1.0835 0.101 Uiso 1 1 calc R U
C16 C 0.2729(6) 0.3938(3) 0.4920(3) 0.0875(16) Uani 1 1 d . .
H16 H 0.2421 0.4117 0.4311 0.105 Uiso 1 1 calc R U
C17 C 0.2569(6) 0.3361(3) 0.4971(3) 0.0885(16) Uani 1 1 d . .
H17 H 0.2152 0.3165 0.4401 0.106 Uiso 1 1 calc R U
C9 C 0.5778(6) 0.3443(2) 1.0309(3) 0.0844(14) Uani 1 1 d . .
H9 H 0.6041 0.3264 1.0926 0.101 Uiso 1 1 calc R U

loop_
_atom_site_aniso_label
_atom_site_aniso_U_11
_atom_site_aniso_U_22
_atom_site_aniso_U_33
_atom_site_aniso_U_23
_atom_site_aniso_U_13
_atom_site_aniso_U_12
Cl1 0.0525(6) 0.0574(6) 0.0602(6) -0.0044(3) 0.0121(4) 0.0033(3)
N1 0.0519(15) 0.0392(12) 0.0424(14) 0.0007(10) 0.0053(12) -0.0014(11)
C1 0.0470(17) 0.0450(15) 0.0317(14) 0.0018(11) -0.0023(13) 0.0011(12)
O1 0.0662(16) 0.0395(12) 0.0800(17) 0.0002(11) 0.0157(13) -0.0018(10)
C6 0.0536(18) 0.0394(14) 0.0359(14) -0.0010(11) -0.0022(13) -0.0020(13)
C26 0.0462(16) 0.0441(16) 0.0374(15) -0.0005(12) 0.0030(13) -0.0028(12)
C23 0.0491(17) 0.0513(17) 0.0353(15) 0.0028(12) 0.0066(13) 0.0017(13)
N2 0.0586(16) 0.0400(13) 0.0496(15) -0.0030(11) 0.0054(13) -0.0051(11)
C22 0.0490(18) 0.0539(17) 0.0364(15) -0.0061(13) 0.0044(13) -0.0026(14)
C27 0.0526(18) 0.0481(17) 0.0425(16) 0.0042(13) 0.0057(14) -0.0031(13)
C2 0.0577(19) 0.0426(15) 0.0388(15) 0.0007(12) -0.0003(14) -0.0038(13)
C11 0.0483(19) 0.084(2) 0.0386(17) 0.0057(15) 0.0090(14) 0.0089(17)
C25 0.071(2) 0.068(2) 0.0442(18) -0.0129(15) -0.0003(17) -0.0082(18)
C20 0.057(2) 0.072(2) 0.0498(19) 0.0001(16) 0.0070(16) 0.0014(17)
C3 0.058(2) 0.062(2) 0.0445(17) 0.0014(14) 0.0025(15) -0.0165(16)
O2 0.0784(18) 0.0408(12) 0.098(2) -0.0041(12) 0.0174(16) -0.0061(12)
C19 0.0424(17) 0.085(3) 0.0387(17) -0.0056(15) 0.0102(14) 0.0011(16)
C5 0.0549(19) 0.0532(17) 0.0489(17) -0.0080(14) 0.0048(15) 0.0064(15)
C12 0.056(2) 0.079(2) 0.0388(17) -0.0091(15) 0.0044(15) 0.0106(17)
C14 0.051(2) 0.084(3) 0.0376(17) -0.0026(15) 0.0065(15) 0.0171(17)
C4 0.0495(19) 0.077(2) 0.0456(18) -0.0059(16) 0.0061(15) -0.0012(17)
C24 0.079(3) 0.073(2) 0.0465(19) 0.0185(16) 0.0044(18) 0.006(2)
C13 0.070(2) 0.069(2) 0.0424(18) -0.0021(15) 0.0070(17) 0.0116(18)
C28 0.084(3) 0.070(2) 0.059(2) 0.0262(18) -0.003(2) -0.006(2)
C7 0.073(3) 0.096(3) 0.053(2) -0.015(2) 0.002(2) 0.006(2)
C21 0.088(3) 0.082(3) 0.0470(19) -0.0232(18) 0.003(2) -0.020(2)
C15 0.076(3) 0.106(3) 0.043(2) 0.0095(19) 0.0080(19) 0.028(2)
C18 0.064(2) 0.102(3) 0.051(2) -0.0184(19) 0.0128(18) -0.016(2)
C10 0.067(2) 0.099(3) 0.053(2) 0.018(2) 0.0057(19) 0.013(2)
C8 0.073(3) 0.137(4) 0.042(2) -0.017(2) -0.0088(19) 0.013(3)
C16 0.068(3) 0.158(5) 0.036(2) 0.005(2) 0.0008(19) 0.025(3)
C17 0.062(3) 0.162(5) 0.042(2) -0.022(3) 0.0094(19) -0.010(3)
C9 0.073(3) 0.138(4) 0.041(2) 0.012(2) -0.0009(19) 0.018(3)

loop_
_atom_type_symbol
_atom_type_description
_atom_type_scat_dispersion_real
_atom_type_scat_dispersion_imag
_atom_type_scat_source
C C 0.0033 0.0016 'International Tables Vol C Tables 4.2.6.8 and 6.1.1.4'
H H 0.0000 0.0000 'International Tables Vol C Tables 4.2.6.8 and 6.1.1.4'
N N 0.0061 0.0033 'International Tables Vol C Tables 4.2.6.8 and 6.1.1.4'
O O 0.0106 0.0060 'International Tables Vol C Tables 4.2.6.8 and 6.1.1.4'
Cl Cl 0.1484 0.1585 'International Tables Vol C Tables 4.2.6.8 and 6.1.1.4'

loop_
_geom_angle_atom_site_label_1
_geom_angle_atom_site_label_2
_geom_angle_atom_site_label_3
_geom_angle
C23 N1 C26 119.1(3)
C2 C1 C6 121.3(3)
C2 C1 Cl1 119.4(2)
C6 C1 Cl1 119.2(2)
C6 O1 H1 109.5
O1 C6 C5 123.7(3)
O1 C6 C1 117.5(3)
C5 C6 C1 118.7(3)
N1 C26 C27 120.1(3)
N1 C26 C25 117.1(3)
C27 C26 C25 122.8(3)
N1 C23 C22 120.6(3)
N1 C23 C24 116.7(3)
C22 C23 C24 122.7(3)
C22 N2 C27 119.5(3)
N2 C22 C23 120.4(3)
N2 C22 C21 117.4(3)
C23 C22 C21 122.2(3)
N2 C27 C26 120.3(3)
N2 C27 C28 117.1(3)
C26 C27 C28 122.6(3)
O2 C2 C3 124.2(3)
O2 C2 C1 117.1(3)
C3 C2 C1 118.7(3)
C20 C11 C12 120.0(3)
C20 C11 C10 121.2(4)
C12 C11 C10 118.8(4)
C26 C25 H25A 109.5
C26 C25 H25B 109.5
H25A C25 H25B 109.5
C26 C25 H25C 109.5
H25A C25 H25C 109.5
H25B C25 H25C 109.5
C19 C20 C11 120.7(4)
C19 C20 H20 119.6
C11 C20 H20 119.6
C2 C3 C4 119.9(3)
C2 C3 H3 120.0
C4 C3 H3 120.0
C2 O2 H2 109.5
C20 C19 C14 119.5(3)
C20 C19 C18 122.1(4)
C14 C19 C18 118.5(3)
C4 C5 C6 120.1(3)
C4 C5 H5 120.0
C6 C5 H5 120.0
C13 C12 C11 119.1(3)
C13 C12 C7 121.7(4)
C11 C12 C7 119.2(3)
C13 C14 C19 119.6(3)
C13 C14 C15 121.1(4)
C19 C14 C15 119.3(4)
C5 C4 C3 121.2(3)
C5 C4 H4 119.4
C3 C4 H4 119.4
C23 C24 H24A 109.5
C23 C24 H24B 109.5
H24A C24 H24B 109.5
C23 C24 H24C 109.5
H24A C24 H24C 109.5
H24B C24 H24C 109.5
C14 C13 C12 121.1(4)
C14 C13 H13 119.4
C12 C13 H13 119.4
C27 C28 H28A 109.5
C27 C28 H28B 109.5
H28A C28 H28B 109.5
C27 C28 H28C 109.5
H28A C28 H28C 109.5
H28B C28 H28C 109.5
C8 C7 C12 119.6(4)
C8 C7 H7 120.2
C12 C7 H7 120.2
C22 C21 H21A 109.5
C22 C21 H21B 109.5
H21A C21 H21B 109.5
C22 C21 H21C 109.5
H21A C21 H21C 109.5
H21B C21 H21C 109.5
C16 C15 C14 119.3(5)
C16 C15 H15 120.3
C14 C15 H15 120.3
C17 C18 C19 121.0(4)
C17 C18 H18 119.5
C19 C18 H18 119.5
C9 C10 C11 119.9(4)
C9 C10 H10 120.1
C11 C10 H10 120.1
C7 C8 C9 121.0(4)
C7 C8 H8 119.5
C9 C8 H8 119.5
C15 C16 C17 121.7(4)
C15 C16 H16 119.1
C17 C16 H16 119.1
C18 C17 C16 120.1(4)
C18 C17 H17 119.9
C16 C17 H17 119.9
C10 C9 C8 121.4(4)
C10 C9 H9 119.3
C8 C9 H9 119.3

loop_
_geom_bond_atom_site_label_1
_geom_bond_atom_site_label_2
_geom_bond_distance
Cl1 C1 1.729(3)
N1 C23 1.348(4)
N1 C26 1.349(4)
C1 C2 1.396(4)
C1 C6 1.398(4)
O1 C6 1.354(4)
O1 H1 0.8200
C6 C5 1.394(5)
C26 C27 1.394(5)
C26 C25 1.506(4)
C23 C22 1.385(5)
C23 C24 1.511(4)
N2 C22 1.340(4)
N2 C27 1.347(4)
C22 C21 1.509(4)
C27 C28 1.506(4)
C2 O2 1.346(4)
C2 C3 1.399(5)
C11 C20 1.403(5)
C11 C12 1.419(6)
C11 C10 1.442(5)
C25 H25A 0.9600
C25 H25B 0.9600
C25 H25C 0.9600
C20 C19 1.400(5)
C20 H20 0.9300
C3 C4 1.381(5)
C3 H3 0.9300
O2 H2 0.8200
C19 C14 1.426(6)
C19 C18 1.438(5)
C5 C4 1.381(5)
C5 H5 0.9300
C12 C13 1.406(5)
C12 C7 1.445(5)
C14 C13 1.398(5)
C14 C15 1.438(5)
C4 H4 0.9300
C24 H24A 0.9600
C24 H24B 0.9600
C24 H24C 0.9600
C13 H13 0.9300
C28 H28A 0.9600
C28 H28B 0.9600
C28 H28C 0.9600
C7 C8 1.370(6)
C7 H7 0.9300
C21 H21A 0.9600
C21 H21B 0.9600
C21 H21C 0.9600
C15 C16 1.380(6)
C15 H15 0.9300
C18 C17 1.367(7)
C18 H18 0.9300
C10 C9 1.366(6)
C10 H10 0.9300
C8 C9 1.401(7)
C8 H8 0.9300
C16 C17 1.403(7)
C16 H16 0.9300
C17 H17 0.9300
C9 H9 0.9300

loop_
_geom_torsion_atom_site_label_1
_geom_torsion_atom_site_label_2
_geom_torsion_atom_site_label_3
_geom_torsion_atom_site_label_4
_geom_torsion
C2 C1 C6 O1 178.8(3)
Cl1 C1 C6 O1 -0.2(4)
C2 C1 C6 C5 -0.8(4)
Cl1 C1 C6 C5 -179.7(2)
C23 N1 C26 C27 -0.6(5)
C23 N1 C26 C25 178.5(3)
C26 N1 C23 C22 0.3(5)
C26 N1 C23 C24 -179.3(3)
C27 N2 C22 C23 -0.1(5)
C27 N2 C22 C21 -179.4(3)
N1 C23 C22 N2 0.1(5)
C24 C23 C22 N2 179.7(3)
N1 C23 C22 C21 179.4(3)
C24 C23 C22 C21 -1.0(5)
C22 N2 C27 C26 -0.2(5)
C22 N2 C27 C28 178.9(3)
N1 C26 C27 N2 0.6(5)
C25 C26 C27 N2 -178.5(3)
N1 C26 C27 C28 -178.5(3)
C25 C26 C27 C28 2.5(5)
C6 C1 C2 O2 -179.8(3)
Cl1 C1 C2 O2 -0.9(4)
C6 C1 C2 C3 0.1(4)
Cl1 C1 C2 C3 179.1(2)
C12 C11 C20 C19 -1.7(5)
C10 C11 C20 C19 177.7(3)
O2 C2 C3 C4 -179.7(3)
C1 C2 C3 C4 0.3(5)
C11 C20 C19 C14 1.3(5)
C11 C20 C19 C18 -179.9(3)
O1 C6 C5 C4 -178.6(3)
C1 C6 C5 C4 0.9(5)
C20 C11 C12 C13 0.4(5)
C10 C11 C12 C13 -179.0(3)
C20 C11 C12 C7 -179.8(3)
C10 C11 C12 C7 0.8(5)
C20 C19 C14 C13 0.3(5)
C18 C19 C14 C13 -178.5(3)
C20 C19 C14 C15 179.5(3)
C18 C19 C14 C15 0.7(5)
C6 C5 C4 C3 -0.4(5)
C2 C3 C4 C5 -0.2(5)
C19 C14 C13 C12 -1.7(6)
C15 C14 C13 C12 179.2(3)
C11 C12 C13 C14 1.3(6)
C7 C12 C13 C14 -178.5(3)
C13 C12 C7 C8 177.1(4)
C11 C12 C7 C8 -2.6(6)
C13 C14 C15 C16 178.3(4)
C19 C14 C15 C16 -0.8(6)
C20 C19 C18 C17 -179.2(3)
C14 C19 C18 C17 -0.4(6)
C20 C11 C10 C9 -178.2(4)
C12 C11 C10 C9 1.2(6)
C12 C7 C8 C9 2.5(7)
C14 C15 C16 C17 0.7(7)
C19 C18 C17 C16 0.3(7)
C15 C16 C17 C18 -0.4(7)
C11 C10 C9 C8 -1.4(7)
C7 C8 C9 C10 -0.5(7)
